data_4334250
loop_
_publ_author_name
'Christopher L. Webster'
'Jefferson E. Bates'
'Ming Fang'
'Joseph W. Ziller'
'Filipp Furche'
'William J. Evans'

_publ_contact_author
; 
Professor William J. Evans
Department of Chemistry
1102 Natural Sciences II
University of California, Irvine
Irvine, CA 92697-2025
;
_publ_contact_author_email wevans@uci.edu
_publ_contact_author_fax '1  949 824 2210'
_publ_contact_author_phone '1  949 824 5174'
_publ_section_title
;
 Density Functional Theory and X-ray Analysis of the Structural
 Variability in \h5,\h5,\h1-Tris(ring) Rare Earth/Actinide
 Tetramethylpyrrolyl Complexes, (C5Me5)2M(NC4Me4)
;
_journal_name_full 'Inorganic Chemistry'
_journal_page_first 3565
_journal_page_last 3572
_journal_paper_doi 10.1021/ic300905r
_journal_volume 52
_journal_year 2013
_chemical_formula_sum 'C28 H42 Ce N'
_chemical_formula_weight 532.75
_chemical_name_systematic
; 
 ? 
;
_space_group_IT_number 14
_symmetry_cell_setting monoclinic
_symmetry_space_group_name_Hall '-P 2ybc'
_symmetry_space_group_name_H-M 'P 1 21/c 1'
_atom_sites_solution_hydrogens geom
_atom_sites_solution_primary direct
_atom_sites_solution_secondary difmap
_audit_creation_method SHELXTL
_cell_angle_alpha 90.00
_cell_angle_beta 105.8122(5)
_cell_angle_gamma 90.00
_cell_formula_units_Z 4
_cell_length_a 11.3214(5)
_cell_length_b 13.9701(6)
_cell_length_c 16.8593(8)
_cell_measurement_reflns_used 9885
_cell_measurement_temperature 88(2)
_cell_measurement_theta_max 28.53
_cell_measurement_theta_min 2.37
_cell_volume 2565.6(2)
_computing_cell_refinement 'Bruker SAINT'
_computing_data_collection 'Bruker APEX2'
_computing_data_reduction 'Bruker SAINT'
_computing_molecular_graphics 'Bruker SHELXTL'
_computing_publication_material 'Bruker SHELXTL'
_computing_structure_refinement 'SHELXL-97 (Sheldrick, 2008)'
_computing_structure_solution 'SHELXS-97 (Sheldrick, 2008)'
_diffrn_ambient_temperature 88(2)
_diffrn_measured_fraction_theta_full 1.000
_diffrn_measured_fraction_theta_max 0.944
_diffrn_measurement_device_type 'Bruker APEX-II CCD'
_diffrn_measurement_method '\f and \w scans'
_diffrn_radiation_monochromator graphite
_diffrn_radiation_source 'fine-focus sealed tube'
_diffrn_radiation_type MoK\a
_diffrn_radiation_wavelength 0.71073
_diffrn_reflns_av_R_equivalents 0.0227
_diffrn_reflns_av_sigmaI/netI 0.0173
_diffrn_reflns_limit_h_max 14
_diffrn_reflns_limit_h_min -14
_diffrn_reflns_limit_k_max 17
_diffrn_reflns_limit_k_min -18
_diffrn_reflns_limit_l_max 22
_diffrn_reflns_limit_l_min -22
_diffrn_reflns_number 29765
_diffrn_reflns_theta_full 25.50
_diffrn_reflns_theta_max 28.78
_diffrn_reflns_theta_min 1.87
_exptl_absorpt_coefficient_mu 1.788
_exptl_absorpt_correction_T_max 0.6912
_exptl_absorpt_correction_T_min 0.6506
_exptl_absorpt_correction_type numerical
_exptl_absorpt_process_details 'Bruker SADABS'
_exptl_crystal_colour purple
_exptl_crystal_density_diffrn 1.379
_exptl_crystal_density_meas ?
_exptl_crystal_description irregular
_exptl_crystal_F_000 1100
_exptl_crystal_size_max 0.26
_exptl_crystal_size_mid 0.23
_exptl_crystal_size_min 0.22
_refine_diff_density_max 0.834
_refine_diff_density_min -0.631
_refine_diff_density_rms 0.067
_refine_ls_extinction_method none
_refine_ls_goodness_of_fit_ref 1.043
_refine_ls_hydrogen_treatment constr
_refine_ls_matrix_type full
_refine_ls_number_parameters 283
_refine_ls_number_reflns 6304
_refine_ls_number_restraints 0
_refine_ls_restrained_S_all 1.043
_refine_ls_R_factor_all 0.0229
_refine_ls_R_factor_gt 0.0185
_refine_ls_shift/su_max 0.002
_refine_ls_shift/su_mean 0.000
_refine_ls_structure_factor_coef Fsqd
_refine_ls_weighting_details 'calc w=1/[\s^2^(Fo^2^)+(0.0233P)^2^+1.7006P] where P=(Fo^2^+2Fc^2^)/3'
_refine_ls_weighting_scheme calc
_refine_ls_wR_factor_gt 0.0461
_refine_ls_wR_factor_ref 0.0483
_reflns_number_gt 5647
_reflns_number_total 6304
_reflns_threshold_expression >2sigma(I)
_cod_data_source_file ic300905r_si_003_3.cif
_cod_data_source_block clw19
_cod_depositor_comments
;
The following automatic conversions were performed:

'_exptl_crystal_density_meas' value 'none' was changed to '?' - the
value is perceived as not measured.

Automatic conversion script
Id: cif_fix_values 3008 2015-01-20 13:52:24Z robertas 
;
_cod_database_code 4334250

loop_
_symmetry_equiv_pos_as_xyz
'x, y, z'
'-x, y+1/2, -z+1/2'
'-x, -y, -z'
'x, -y-1/2, z-1/2'

loop_
_atom_site_label
_atom_site_type_symbol
_atom_site_fract_x
_atom_site_fract_y
_atom_site_fract_z
_atom_site_U_iso_or_equiv
_atom_site_adp_type
_atom_site_occupancy
_atom_site_symmetry_multiplicity
_atom_site_calc_flag
_atom_site_refinement_flags
Ce1 Ce 0.751209(8) 0.786916(6) 0.131845(5) 0.01494(4) Uani 1 1 d .
N1 N 0.53431(13) 0.78477(10) 0.06717(9) 0.0198(3) Uani 1 1 d .
C1 C 0.79658(16) 0.97770(12) 0.10840(10) 0.0199(3) Uani 1 1 d .
C2 C 0.90810(16) 0.93992(12) 0.15904(11) 0.0205(3) Uani 1 1 d .
C3 C 0.89192(15) 0.92009(12) 0.23778(10) 0.0189(3) Uani 1 1 d .
C4 C 0.76876(15) 0.94407(11) 0.23526(10) 0.0175(3) Uani 1 1 d .
C5 C 0.71025(15) 0.98070(11) 0.15577(10) 0.0179(3) Uani 1 1 d .
C6 C 0.7762(2) 1.01584(14) 0.02191(12) 0.0306(4) Uani 1 1 d .
H6A H 0.8090 1.0810 0.0242 0.046 Uiso 1 1 calc R
H6B H 0.6880 1.0167 -0.0058 0.046 Uiso 1 1 calc R
H6C H 0.8182 0.9746 -0.0088 0.046 Uiso 1 1 calc R
C7 C 1.02368(18) 0.92372(14) 0.13282(14) 0.0316(4) Uani 1 1 d .
H7A H 1.0953 0.9311 0.1806 0.047 Uiso 1 1 calc R
H7B H 1.0281 0.9706 0.0905 0.047 Uiso 1 1 calc R
H7C H 1.0228 0.8589 0.1103 0.047 Uiso 1 1 calc R
C8 C 0.99150(17) 0.89304(13) 0.31389(12) 0.0273(4) Uani 1 1 d .
H8A H 1.0385 0.8390 0.3013 0.041 Uiso 1 1 calc R
H8B H 0.9544 0.8748 0.3578 0.041 Uiso 1 1 calc R
H8C H 1.0464 0.9478 0.3320 0.041 Uiso 1 1 calc R
C9 C 0.71334(17) 0.94259(14) 0.30714(11) 0.0256(4) Uani 1 1 d .
H9A H 0.7321 1.0029 0.3377 0.038 Uiso 1 1 calc R
H9B H 0.7478 0.8890 0.3437 0.038 Uiso 1 1 calc R
H9C H 0.6241 0.9349 0.2867 0.038 Uiso 1 1 calc R
C10 C 0.58262(16) 1.02172(13) 0.12894(12) 0.0260(4) Uani 1 1 d .
H10A H 0.5227 0.9712 0.1295 0.039 Uiso 1 1 calc R
H10B H 0.5673 1.0476 0.0730 0.039 Uiso 1 1 calc R
H10C H 0.5747 1.0730 0.1668 0.039 Uiso 1 1 calc R
C11 C 0.74408(15) 0.58987(12) 0.11172(11) 0.0183(3) Uani 1 1 d .
C12 C 0.86609(15) 0.61760(11) 0.11442(10) 0.0174(3) Uani 1 1 d .
C13 C 0.92623(15) 0.64750(12) 0.19591(10) 0.0182(3) Uani 1 1 d .
C14 C 0.84067(16) 0.64105(12) 0.24344(10) 0.0204(3) Uani 1 1 d .
C15 C 0.72873(16) 0.60499(12) 0.19160(11) 0.0213(3) Uani 1 1 d .
C16 C 0.64952(17) 0.54745(13) 0.04010(12) 0.0266(4) Uani 1 1 d .
H16A H 0.6421 0.4787 0.0492 0.040 Uiso 1 1 calc R
H16B H 0.6745 0.5574 -0.0106 0.040 Uiso 1 1 calc R
H16C H 0.5702 0.5785 0.0348 0.040 Uiso 1 1 calc R
C17 C 0.92510(17) 0.61135(13) 0.04458(11) 0.0251(4) Uani 1 1 d .
H17A H 0.9376 0.6760 0.0258 0.038 Uiso 1 1 calc R
H17B H 0.8716 0.5752 -0.0011 0.038 Uiso 1 1 calc R
H17C H 1.0045 0.5788 0.0636 0.038 Uiso 1 1 calc R
C18 C 1.06153(16) 0.66941(13) 0.22663(12) 0.0248(4) Uani 1 1 d .
H18A H 1.0836 0.6797 0.2864 0.037 Uiso 1 1 calc R
H18B H 1.0801 0.7273 0.1994 0.037 Uiso 1 1 calc R
H18C H 1.1088 0.6155 0.2141 0.037 Uiso 1 1 calc R
C19 C 0.8647(2) 0.66109(14) 0.33449(11) 0.0312(4) Uani 1 1 d .
H19A H 0.9535 0.6629 0.3602 0.047 Uiso 1 1 calc R
H19B H 0.8278 0.6104 0.3601 0.047 Uiso 1 1 calc R
H19C H 0.8286 0.7229 0.3423 0.047 Uiso 1 1 calc R
C20 C 0.61597(18) 0.57936(14) 0.21805(14) 0.0316(4) Uani 1 1 d .
H20A H 0.5429 0.5878 0.1715 0.047 Uiso 1 1 calc R
H20B H 0.6102 0.6211 0.2636 0.047 Uiso 1 1 calc R
H20C H 0.6214 0.5125 0.2363 0.047 Uiso 1 1 calc R
C21 C 0.51703(15) 0.76186(12) -0.01537(10) 0.0177(3) Uani 1 1 d .
C22 C 0.39968(15) 0.72896(12) -0.04968(10) 0.0177(3) Uani 1 1 d .
C23 C 0.33973(15) 0.73122(12) 0.01448(10) 0.0189(3) Uani 1 1 d .
C24 C 0.42423(15) 0.76509(13) 0.08396(11) 0.0201(3) Uani 1 1 d .
C25 C 0.61910(16) 0.77576(13) -0.05580(11) 0.0236(4) Uani 1 1 d .
H25A H 0.5892 0.7603 -0.1146 0.035 Uiso 1 1 calc R
H25B H 0.6878 0.7335 -0.0298 0.035 Uiso 1 1 calc R
H25C H 0.6467 0.8425 -0.0494 0.035 Uiso 1 1 calc R
C26 C 0.34383(17) 0.69901(14) -0.13768(11) 0.0251(4) Uani 1 1 d .
H26A H 0.3054 0.7545 -0.1701 0.038 Uiso 1 1 calc R
H26B H 0.2817 0.6496 -0.1396 0.038 Uiso 1 1 calc R
H26C H 0.4081 0.6734 -0.1606 0.038 Uiso 1 1 calc R
C27 C 0.20940(17) 0.70235(14) 0.00752(12) 0.0268(4) Uani 1 1 d .
H27A H 0.1937 0.7070 0.0617 0.040 Uiso 1 1 calc R
H27B H 0.1963 0.6362 -0.0124 0.040 Uiso 1 1 calc R
H27C H 0.1533 0.7450 -0.0313 0.040 Uiso 1 1 calc R
C28 C 0.40759(18) 0.78455(15) 0.16773(12) 0.0290(4) Uani 1 1 d .
H28A H 0.3611 0.8440 0.1662 0.043 Uiso 1 1 calc R
H28B H 0.4882 0.7910 0.2078 0.043 Uiso 1 1 calc R
H28C H 0.3627 0.7314 0.1839 0.043 Uiso 1 1 calc R

loop_
_atom_site_aniso_label
_atom_site_aniso_U_11
_atom_site_aniso_U_22
_atom_site_aniso_U_33
_atom_site_aniso_U_23
_atom_site_aniso_U_13
_atom_site_aniso_U_12
Ce1 0.01440(5) 0.01210(5) 0.01713(5) -0.00009(3) 0.00226(3) -0.00055(3)
N1 0.0161(7) 0.0222(7) 0.0200(7) -0.0022(5) 0.0032(5) -0.0003(5)
C1 0.0260(8) 0.0140(7) 0.0208(8) 0.0001(6) 0.0081(7) -0.0025(6)
C2 0.0204(8) 0.0145(7) 0.0282(9) -0.0037(6) 0.0091(7) -0.0045(6)
C3 0.0185(8) 0.0136(7) 0.0231(8) -0.0031(6) 0.0028(6) -0.0018(6)
C4 0.0203(8) 0.0136(7) 0.0178(8) -0.0013(6) 0.0037(6) 0.0000(6)
C5 0.0190(8) 0.0131(7) 0.0218(8) 0.0000(6) 0.0056(6) -0.0003(6)
C6 0.0473(12) 0.0214(9) 0.0254(9) 0.0039(7) 0.0140(8) -0.0035(8)
C7 0.0278(10) 0.0230(9) 0.0500(12) -0.0030(8) 0.0205(9) -0.0037(8)
C8 0.0246(9) 0.0201(8) 0.0304(10) -0.0039(7) -0.0040(7) 0.0011(7)
C9 0.0324(10) 0.0243(9) 0.0221(9) -0.0010(7) 0.0111(7) 0.0006(8)
C10 0.0225(8) 0.0214(9) 0.0314(10) 0.0028(7) 0.0029(7) 0.0060(7)
C11 0.0182(8) 0.0130(7) 0.0237(8) 0.0010(6) 0.0057(6) -0.0007(6)
C12 0.0182(7) 0.0136(7) 0.0209(8) -0.0001(6) 0.0060(6) -0.0002(6)
C13 0.0183(7) 0.0132(7) 0.0222(8) 0.0013(6) 0.0041(6) 0.0022(6)
C14 0.0269(8) 0.0153(7) 0.0200(8) 0.0037(6) 0.0082(7) 0.0041(7)
C15 0.0235(8) 0.0152(7) 0.0281(9) 0.0046(6) 0.0122(7) 0.0009(6)
C16 0.0252(9) 0.0184(8) 0.0323(10) -0.0015(7) 0.0012(7) -0.0039(7)
C17 0.0281(9) 0.0229(9) 0.0279(9) -0.0004(7) 0.0140(7) 0.0022(7)
C18 0.0190(8) 0.0192(8) 0.0329(10) 0.0002(7) 0.0013(7) 0.0015(7)
C19 0.0485(12) 0.0250(10) 0.0209(9) 0.0028(7) 0.0108(8) 0.0044(9)
C20 0.0323(10) 0.0243(9) 0.0457(12) 0.0055(8) 0.0235(9) -0.0022(8)
C21 0.0186(8) 0.0168(7) 0.0182(8) 0.0029(6) 0.0058(6) 0.0016(6)
C22 0.0189(8) 0.0170(7) 0.0168(8) 0.0024(6) 0.0040(6) 0.0008(6)
C23 0.0174(8) 0.0195(8) 0.0199(8) 0.0004(6) 0.0052(6) -0.0004(6)
C24 0.0193(8) 0.0210(8) 0.0207(8) -0.0017(6) 0.0063(6) 0.0005(7)
C25 0.0205(8) 0.0282(9) 0.0231(9) 0.0029(7) 0.0078(7) -0.0006(7)
C26 0.0244(9) 0.0309(10) 0.0181(8) 0.0007(7) 0.0024(7) -0.0023(7)
C27 0.0200(8) 0.0323(10) 0.0290(10) -0.0025(8) 0.0081(7) -0.0050(7)
C28 0.0283(9) 0.0377(11) 0.0220(9) -0.0066(8) 0.0089(7) -0.0004(8)

loop_
_atom_type_symbol
_atom_type_description
_atom_type_scat_dispersion_real
_atom_type_scat_dispersion_imag
_atom_type_scat_source
C C 0.0033 0.0016 'International Tables Vol C Tables 4.2.6.8 and 6.1.1.4'
H H 0.0000 0.0000 'International Tables Vol C Tables 4.2.6.8 and 6.1.1.4'
N N 0.0061 0.0033 'International Tables Vol C Tables 4.2.6.8 and 6.1.1.4'
Ce Ce -0.2486 2.6331 'International Tables Vol C Tables 4.2.6.8 and 6.1.1.4'

loop_
_geom_angle_atom_site_label_1
_geom_angle_atom_site_label_2
_geom_angle_atom_site_label_3
_geom_angle
Cnt1 Ce1 N1 109.2
Cnt2 Ce1 N1 108.7
Cnt1 Ce1 Cnt2 137.7
N1 Ce1 C2 128.52(5)
N1 Ce1 C12 113.29(5)
C2 Ce1 C12 112.64(5)
N1 Ce1 C1 98.87(5)
C2 Ce1 C1 29.90(5)
C12 Ce1 C1 134.57(5)
N1 Ce1 C3 129.81(5)
C2 Ce1 C3 29.83(5)
C12 Ce1 C3 116.19(5)
C1 Ce1 C3 49.17(5)
N1 Ce1 C15 88.27(5)
C2 Ce1 C15 140.81(5)
C12 Ce1 C15 48.98(5)
C1 Ce1 C15 167.36(5)
C3 Ce1 C15 118.44(5)
N1 Ce1 C14 116.02(5)
C2 Ce1 C14 111.10(5)
C12 Ce1 C14 49.07(5)
C1 Ce1 C14 139.34(5)
C3 Ce1 C14 90.95(5)
C15 Ce1 C14 29.72(5)
N1 Ce1 C11 86.56(5)
C2 Ce1 C11 142.37(5)
C12 Ce1 C11 29.85(5)
C1 Ce1 C11 160.18(5)
C3 Ce1 C11 137.73(5)
C15 Ce1 C11 29.68(5)
C14 Ce1 C11 49.15(5)
N1 Ce1 C4 100.63(5)
C2 Ce1 C4 49.09(5)
C12 Ce1 C4 142.29(5)
C1 Ce1 C4 48.92(5)
C3 Ce1 C4 29.77(5)
C15 Ce1 C4 119.66(5)
C14 Ce1 C4 101.81(5)
C11 Ce1 C4 148.95(5)
N1 Ce1 C13 134.49(5)
C2 Ce1 C13 96.94(5)
C12 Ce1 C13 29.74(5)
C1 Ce1 C13 126.24(5)
C3 Ce1 C13 89.79(5)
C15 Ce1 C13 48.86(5)
C14 Ce1 C13 29.61(5)
C11 Ce1 C13 49.11(5)
C4 Ce1 C13 112.88(5)
N1 Ce1 C5 83.58(5)
C2 Ce1 C5 49.07(5)
C12 Ce1 C5 161.71(5)
C1 Ce1 C5 29.63(5)
C3 Ce1 C5 48.98(5)
C15 Ce1 C5 143.20(5)
C14 Ce1 C5 131.20(5)
C11 Ce1 C5 168.32(5)
C4 Ce1 C5 29.50(5)
C13 Ce1 C5 138.75(5)
N1 Ce1 C25 52.33(5)
C2 Ce1 C25 108.64(5)
C12 Ce1 C25 87.63(5)
C1 Ce1 C25 87.68(5)
C3 Ce1 C25 136.31(5)
C15 Ce1 C25 104.91(5)
C14 Ce1 C25 129.69(5)
C11 Ce1 C25 80.56(5)
C4 Ce1 C25 127.59(5)
C13 Ce1 C25 117.01(5)
C5 Ce1 C25 98.19(5)
N1 Ce1 C21 25.09(5)
C2 Ce1 C21 126.39(5)
C12 Ce1 C21 98.20(5)
C1 Ce1 C21 98.36(5)
C3 Ce1 C21 143.63(5)
C15 Ce1 C21 92.52(5)
C14 Ce1 C21 122.14(5)
C11 Ce1 C21 78.52(5)
C4 Ce1 C21 119.23(5)
C13 Ce1 C21 126.32(5)
C5 Ce1 C21 94.88(5)
C25 Ce1 C21 27.96(4)
N1 Ce1 C24 13.96(4)
C2 Ce1 C24 133.49(5)
C12 Ce1 C24 113.09(4)
C1 Ce1 C24 105.72(5)
C3 Ce1 C24 125.56(4)
C15 Ce1 C24 79.17(5)
C14 Ce1 C24 104.75(5)
C11 Ce1 C24 83.92(4)
C4 Ce1 C24 95.83(4)
C13 Ce1 C24 127.73(4)
C5 Ce1 C24 85.01(4)
C25 Ce1 C24 65.52(4)
C21 Ce1 C24 37.67(4)
N1 Ce1 C28 34.09(4)
C2 Ce1 C28 125.49(5)
C12 Ce1 C28 120.26(4)
C1 Ce1 C28 104.47(5)
C3 Ce1 C28 108.26(4)
C15 Ce1 C28 75.75(5)
C14 Ce1 C28 94.58(5)
C11 Ce1 C28 90.74(4)
C4 Ce1 C28 79.75(4)
C13 Ce1 C28 122.84(5)
C5 Ce1 C28 77.58(4)
C25 Ce1 C28 86.39(4)
C21 Ce1 C28 58.74(4)
C24 Ce1 C28 21.18(4)
C24 N1 C21 105.74(14)
C24 N1 Ce1 141.20(12)
C21 N1 Ce1 107.79(10)
C2 C1 C5 107.95(15)
C2 C1 C6 126.10(16)
C5 C1 C6 125.76(17)
C2 C1 Ce1 74.02(9)
C5 C1 Ce1 76.40(9)
C6 C1 Ce1 119.54(11)
C3 C2 C1 108.40(15)
C3 C2 C7 126.14(17)
C1 C2 C7 125.46(17)
C3 C2 Ce1 76.14(9)
C1 C2 Ce1 76.07(9)
C7 C2 Ce1 114.15(11)
C2 C3 C4 107.57(14)
C2 C3 C8 126.11(16)
C4 C3 C8 125.73(16)
C2 C3 Ce1 74.03(9)
C4 C3 Ce1 75.62(9)
C8 C3 Ce1 123.17(11)
C5 C4 C3 108.34(14)
C5 C4 C9 125.05(15)
C3 C4 C9 126.23(15)
C5 C4 Ce1 75.93(9)
C3 C4 Ce1 74.61(9)
C9 C4 Ce1 121.27(11)
C4 C5 C1 107.73(15)
C4 C5 C10 125.74(15)
C1 C5 C10 126.40(16)
C4 C5 Ce1 74.56(9)
C1 C5 Ce1 73.97(9)
C10 C5 Ce1 120.60(11)
C15 C11 C12 107.32(15)
C15 C11 C16 125.26(16)
C12 C11 C16 127.35(16)
C15 C11 Ce1 75.12(10)
C12 C11 Ce1 74.35(9)
C16 C11 Ce1 118.78(11)
C13 C12 C11 108.44(14)
C13 C12 C17 125.14(15)
C11 C12 C17 126.33(15)
C13 C12 Ce1 76.11(9)
C11 C12 Ce1 75.80(9)
C17 C12 Ce1 117.15(11)
C14 C13 C12 107.87(14)
C14 C13 C18 127.21(16)
C12 C13 C18 124.49(15)
C14 C13 Ce1 74.91(9)
C12 C13 Ce1 74.15(9)
C18 C13 Ce1 122.76(11)
C13 C14 C15 107.87(15)
C13 C14 C19 126.92(17)
C15 C14 C19 125.05(16)
C13 C14 Ce1 75.48(9)
C15 C14 Ce1 75.13(9)
C19 C14 Ce1 119.02(12)
C11 C15 C14 108.47(14)
C11 C15 C20 125.33(17)
C14 C15 C20 126.02(17)
C11 C15 Ce1 75.20(9)
C14 C15 Ce1 75.15(10)
C20 C15 Ce1 119.68(12)
C22 C21 N1 110.77(14)
C22 C21 C25 128.69(15)
N1 C21 C25 120.52(15)
C22 C21 Ce1 152.43(12)
N1 C21 Ce1 47.12(8)
C25 C21 Ce1 75.81(9)
C21 C22 C23 106.17(14)
C21 C22 C26 127.28(15)
C23 C22 C26 126.53(15)
C24 C23 C22 106.79(14)
C24 C23 C27 126.69(16)
C22 C23 C27 126.52(15)
C23 C24 N1 110.53(15)
C23 C24 C28 128.78(16)
N1 C24 C28 120.65(15)
C23 C24 Ce1 131.01(11)
N1 C24 Ce1 24.84(8)
C28 C24 Ce1 99.19(11)
C21 C25 Ce1 76.22(9)
C24 C28 Ce1 59.62(9)

loop_
_geom_bond_atom_site_label_1
_geom_bond_atom_site_label_2
_geom_bond_distance
Ce1 N1 2.4001(14)
Ce1 C2 2.7368(16)
Ce1 C12 2.7533(16)
Ce1 C1 2.7630(16)
Ce1 C3 2.7638(16)
Ce1 C15 2.7710(17)
Ce1 C14 2.7712(16)
Ce1 C11 2.7720(16)
Ce1 C4 2.7768(16)
Ce1 C13 2.7785(16)
Ce1 C5 2.7943(16)
Ce1 C25 3.1130(18)
Ce1 C21 3.1186(17)
Ce1 C24 3.5805(17)
Ce1 C28 4.097(2)
Ce1 Cnt1 2.490
Ce1 Cnt2 2.492
N1 C24 1.379(2)
N1 C21 1.389(2)
C1 C2 1.419(2)
C1 C5 1.421(2)
C1 C6 1.510(2)
C2 C3 1.416(2)
C2 C7 1.508(2)
C3 C4 1.423(2)
C3 C8 1.507(2)
C4 C5 1.419(2)
C4 C9 1.509(2)
C5 C10 1.505(2)
C11 C15 1.420(2)
C11 C12 1.423(2)
C11 C16 1.500(2)
C12 C13 1.420(2)
C12 C17 1.506(2)
C13 C14 1.418(2)
C13 C18 1.509(2)
C14 C15 1.421(2)
C14 C19 1.510(2)
C15 C20 1.506(2)
C21 C22 1.376(2)
C21 C25 1.506(2)
C22 C23 1.425(2)
C22 C26 1.505(2)
C23 C24 1.379(2)
C23 C27 1.503(2)
C24 C28 1.500(2)
